data_2220248
loop_
_publ_author_name
'Hill, Tania N.'
'Steyl, G.'

_publ_section_title
Dicarbonyl[2-hydroxy-3,5,7-tris(morpholinomethyl)cyclohepta-2,4,6-trienonato(1--)-\k^2^O^1^,O^2^]rhodium(I)
_journal_coeditor_code HY2163
_journal_issue 12
_journal_name_full 'Acta Crystallographica Section E'
_journal_page_first m1580
_journal_page_last m1581
_journal_paper_doi 10.1107/S160053680803780X
_journal_volume 64
_journal_year 2008
_chemical_formula_iupac '[Rh (C22 H32 N3 O5) (CO)2]'
_chemical_formula_moiety 'C24 H32 N3 O7 Rh'
_chemical_formula_sum 'C24 H32 N3 O7 Rh'
_chemical_formula_weight 577.44
_chemical_name_systematic
;
Dicarbonyl[2-hydroxy-3,5,7-tris(morpholinomethyl)cyclohepta-2,4,6-
trienonato(1-)-\k^2^O^1^,O^2^]rhodium(I)
;
_space_group_IT_number 15
_symmetry_cell_setting monoclinic
_symmetry_space_group_name_Hall '-C 2yc'
_symmetry_space_group_name_H-M 'C 1 2/c 1'
_audit_creation_method 'WinGX routine CIF_UPDATE'
_cell_angle_alpha 90
_cell_angle_beta 105.7720(10)
_cell_angle_gamma 90
_cell_formula_units_Z 8
_cell_length_a 17.7889(6)
_cell_length_b 16.6106(5)
_cell_length_c 17.7279(4)
_cell_measurement_reflns_used 7078
_cell_measurement_temperature 100(2)
_cell_measurement_theta_max 26.33
_cell_measurement_theta_min 2.38
_cell_volume 5041.1(3)
_computing_cell_refinement 'SAINT-Plus (Bruker, 2007)'
_computing_data_collection 'APEX2 (Bruker, 2007)'
_computing_data_reduction 'SAINT-Plus (Bruker, 2007)'
_computing_molecular_graphics 'DIAMOND (Brandenburg & Putz, 1999)'
_computing_publication_material 'WinGX (Farrugia, 1999)'
_computing_structure_refinement 'SHELXL97 (Sheldrick, 2008)'
_computing_structure_solution 'SHELXS97 (Sheldrick, 2008)'
_diffrn_measured_fraction_theta_full 0.990
_diffrn_measured_fraction_theta_max 0.990
_diffrn_measurement_device_type 'Bruker X8 APEXII Kappa CCD'
_diffrn_measurement_method '\w and \f scans'
_diffrn_radiation_monochromator graphite
_diffrn_radiation_source 'sealed tube'
_diffrn_radiation_type MoK\a
_diffrn_radiation_wavelength 0.71073
_diffrn_reflns_av_R_equivalents 0.06
_diffrn_reflns_limit_h_max 22
_diffrn_reflns_limit_h_min -23
_diffrn_reflns_limit_k_max 22
_diffrn_reflns_limit_k_min -22
_diffrn_reflns_limit_l_max 21
_diffrn_reflns_limit_l_min -23
_diffrn_reflns_number 36747
_diffrn_reflns_theta_full 27.00
_diffrn_reflns_theta_max 27.00
_diffrn_reflns_theta_min 1.89
_exptl_absorpt_coefficient_mu 0.726
_exptl_absorpt_correction_T_max 0.966
_exptl_absorpt_correction_T_min 0.901
_exptl_absorpt_correction_type multi-scan
_exptl_absorpt_process_details '(SADABS; Bruker, 2001)'
_exptl_crystal_colour yellow
_exptl_crystal_density_diffrn 1.522
_exptl_crystal_density_method 'not measured'
_exptl_crystal_description Needle
_exptl_crystal_F_000 2384
_exptl_crystal_size_max 0.15
_exptl_crystal_size_mid 0.06
_exptl_crystal_size_min 0.05
_refine_diff_density_max 0.575
_refine_diff_density_min -0.551
_refine_ls_extinction_method none
_refine_ls_goodness_of_fit_ref 1.008
_refine_ls_hydrogen_treatment constr
_refine_ls_matrix_type full
_refine_ls_number_parameters 316
_refine_ls_number_reflns 5450
_refine_ls_number_restraints 0
_refine_ls_restrained_S_all 1.008
_refine_ls_R_factor_gt 0.0337
_refine_ls_shift/su_max 0.001
_refine_ls_structure_factor_coef Fsqd
_refine_ls_weighting_details 'calc w=1/[\s^2^(Fo^2^)+(0.0228P)^2^+6.7535P] where P=(Fo^2^+2Fc^2^)/3'
_refine_ls_weighting_scheme calc
_refine_ls_wR_factor_ref 0.0696
_reflns_number_gt 4616
_reflns_number_total 5450
_reflns_threshold_expression I>2\s(I)
_cod_data_source_file hy2163.cif
_cod_data_source_block I
_cod_original_sg_symbol_H-M 'C 2/c'
_cod_database_code 2220248
_cod_database_fobs_code 2220248

loop_
_symmetry_equiv_pos_as_xyz
'x, y, z'
'-x, y, -z+1/2'
'x+1/2, y+1/2, z'
'-x+1/2, y+1/2, -z+1/2'
'-x, -y, -z'
'x, -y, z-1/2'
'-x+1/2, -y+1/2, -z'
'x+1/2, -y+1/2, z-1/2'

loop_
_atom_site_type_symbol
_atom_site_label
_atom_site_fract_x
_atom_site_fract_y
_atom_site_fract_z
_atom_site_U_iso_or_equiv
_atom_site_adp_type
_atom_site_calc_flag
_atom_site_refinement_flags
_atom_site_occupancy
Rh Rh1 0.005201(12) 0.212518(10) 0.158973(11) 0.01523(6) Uani d . 1
N N32 -0.29013(12) 0.40449(12) 0.14152(12) 0.0184(4) Uani d . 1
N N52 -0.09972(13) 0.68641(11) 0.11782(12) 0.0193(5) Uani d . 1
N N72 0.12652(12) 0.55064(11) 0.12939(11) 0.0161(4) Uani d . 1
O O1 -0.09251(10) 0.27724(9) 0.15271(9) 0.0164(4) Uani d . 1
O O2 0.04571(10) 0.32572(9) 0.15522(9) 0.0168(4) Uani d . 1
O O35 -0.44856(11) 0.45215(11) 0.09597(11) 0.0291(4) Uani d . 1
O O55 -0.14421(12) 0.81072(10) 0.00353(12) 0.0338(5) Uani d . 1
O O75 0.19657(11) 0.67733(10) 0.06510(10) 0.0272(4) Uani d . 1
C C01 0.10082(16) 0.16569(13) 0.16882(14) 0.0186(5) Uani d . 1
C C02 -0.04121(15) 0.11321(14) 0.15654(14) 0.0191(5) Uani d . 1
O O01 0.16289(11) 0.14149(10) 0.17892(10) 0.0266(4) Uani d . 1
O O02 -0.07249(11) 0.05334(10) 0.15587(11) 0.0271(4) Uani d . 1
C C1 -0.00561(14) 0.38233(13) 0.15364(13) 0.0139(5) Uani d . 1
C C2 -0.08253(15) 0.35538(13) 0.15345(13) 0.0153(5) Uani d . 1
C C3 -0.14821(14) 0.40295(13) 0.15290(13) 0.0148(5) Uani d . 1
C C4 -0.15152(15) 0.48618(13) 0.15770(13) 0.0164(5) Uani d . 1
H H4 -0.2013 0.5066 0.158 0.02 Uiso calc R 1
C C5 -0.09482(14) 0.54493(13) 0.16221(13) 0.0153(5) Uani d . 1
C C6 -0.01989(14) 0.53233(14) 0.15582(13) 0.0154(5) Uani d . 1
H H6 0.0094 0.5803 0.1565 0.018 Uiso calc R 1
C C7 0.02014(14) 0.46255(13) 0.14867(13) 0.0144(5) Uani d . 1
C C31 -0.22148(14) 0.35437(14) 0.15082(15) 0.0201(5) Uani d . 1
H H31A -0.231 0.3155 0.1069 0.024 Uiso calc R 1
H H31B -0.2127 0.3232 0.2001 0.024 Uiso calc R 1
C C33 -0.34489(15) 0.37470(14) 0.18290(15) 0.0212(6) Uani d . 1
H H33A -0.3175 0.3657 0.2388 0.025 Uiso calc R 1
H H33B -0.3675 0.3228 0.16 0.025 Uiso calc R 1
C C34 -0.40884(16) 0.43614(16) 0.17571(16) 0.0263(6) Uani d . 1
H H34A -0.4468 0.4161 0.2031 0.032 Uiso calc R 1
H H34B -0.386 0.4868 0.2015 0.032 Uiso calc R 1
C C36 -0.39560(15) 0.47768(15) 0.05269(15) 0.0236(6) Uani d . 1
H H36A -0.3727 0.5303 0.073 0.028 Uiso calc R 1
H H36B -0.4245 0.4848 -0.0031 0.028 Uiso calc R 1
C C37 -0.33140(15) 0.41744(15) 0.05905(14) 0.0222(6) Uani d . 1
H H37A -0.3537 0.3659 0.035 0.027 Uiso calc R 1
H H37B -0.2944 0.4374 0.0305 0.027 Uiso calc R 1
C C51 -0.11655(15) 0.63133(13) 0.17494(14) 0.0184(5) Uani d . 1
H H51A -0.173 0.6339 0.1716 0.022 Uiso calc R 1
H H51B -0.0873 0.6486 0.2283 0.022 Uiso calc R 1
C C53 -0.15194(17) 0.67127(14) 0.04011(14) 0.0239(6) Uani d . 1
H H53A -0.2069 0.6774 0.0416 0.029 Uiso calc R 1
H H53B -0.1447 0.6155 0.0238 0.029 Uiso calc R 1
C C54 -0.1347(2) 0.72976(16) -0.01803(17) 0.0348(7) Uani d . 1
H H54A -0.0804 0.7217 -0.021 0.042 Uiso calc R 1
H H54B -0.1703 0.719 -0.0706 0.042 Uiso calc R 1
C C56 -0.09308(18) 0.82638(16) 0.07909(17) 0.0344(7) Uani d . 1
H H56A -0.1001 0.8827 0.0943 0.041 Uiso calc R 1
H H56B -0.0383 0.8198 0.0773 0.041 Uiso calc R 1
C C57 -0.10926(17) 0.76990(14) 0.13928(16) 0.0267(6) Uani d . 1
H H57A -0.0729 0.7815 0.1912 0.032 Uiso calc R 1
H H57B -0.1632 0.7783 0.143 0.032 Uiso calc R 1
C C71 0.10184(14) 0.46875(13) 0.13924(14) 0.0159(5) Uani d . 1
H H71A 0.1388 0.4449 0.186 0.019 Uiso calc R 1
H H71B 0.1047 0.4365 0.0931 0.019 Uiso calc R 1
C C73 0.09197(15) 0.58095(14) 0.04982(14) 0.0186(5) Uani d . 1
H H73A 0.0344 0.5756 0.0361 0.022 Uiso calc R 1
H H73B 0.1115 0.5493 0.0117 0.022 Uiso calc R 1
C C74 0.11413(16) 0.66843(14) 0.04648(15) 0.0226(6) Uani d . 1
H H74A 0.0902 0.6898 -0.0068 0.027 Uiso calc R 1
H H74B 0.0937 0.6999 0.084 0.027 Uiso calc R 1
C C76 0.23202(16) 0.64617(15) 0.14098(15) 0.0254(6) Uani d . 1
H H76A 0.2148 0.6782 0.1804 0.031 Uiso calc R 1
H H76B 0.2895 0.6514 0.1524 0.031 Uiso calc R 1
C C77 0.21100(15) 0.55855(14) 0.14762(15) 0.0214(6) Uani d . 1
H H77A 0.231 0.5256 0.1107 0.026 Uiso calc R 1
H H77B 0.2353 0.5389 0.2015 0.026 Uiso calc R 1

loop_
_atom_site_aniso_label
_atom_site_aniso_U_11
_atom_site_aniso_U_22
_atom_site_aniso_U_33
_atom_site_aniso_U_12
_atom_site_aniso_U_13
_atom_site_aniso_U_23
Rh1 0.01874(11) 0.01015(9) 0.01714(10) 0.00082(8) 0.00544(7) 0.00046(8)
N32 0.0151(12) 0.0180(10) 0.0232(11) 0.0017(8) 0.0071(9) 0.0042(8)
N52 0.0243(13) 0.0108(9) 0.0241(12) 0.0005(8) 0.0087(9) 0.0007(8)
N72 0.0160(12) 0.0147(10) 0.0173(11) -0.0031(8) 0.0044(9) 0.0002(8)
O1 0.0176(9) 0.0104(8) 0.0215(9) -0.0011(7) 0.0059(7) 0.0009(6)
O2 0.0169(10) 0.0116(8) 0.0234(9) 0.0009(7) 0.0082(7) 0.0007(7)
O35 0.0178(11) 0.0348(11) 0.0350(11) 0.0033(8) 0.0075(9) 0.0029(8)
O55 0.0412(14) 0.0205(10) 0.0409(12) 0.0053(9) 0.0134(10) 0.0108(8)
O75 0.0316(12) 0.0229(9) 0.0280(11) -0.0096(8) 0.0094(9) 0.0049(8)
C01 0.0276(16) 0.0111(11) 0.0180(13) -0.0013(11) 0.0075(11) -0.0012(9)
C02 0.0227(15) 0.0181(13) 0.0178(13) 0.0044(11) 0.0074(11) 0.0012(10)
O01 0.0241(12) 0.0217(9) 0.0331(11) 0.0048(8) 0.0065(9) 0.0003(8)
O02 0.0307(12) 0.0167(9) 0.0368(11) -0.0040(8) 0.0141(9) -0.0027(8)
C1 0.0171(14) 0.0143(11) 0.0112(11) -0.0002(10) 0.0055(10) -0.0017(9)
C2 0.0229(14) 0.0124(11) 0.0102(11) -0.0016(10) 0.0036(10) 0.0013(9)
C3 0.0163(13) 0.0152(11) 0.0136(12) -0.0015(10) 0.0053(10) 0.0029(9)
C4 0.0174(14) 0.0169(12) 0.0150(12) 0.0032(10) 0.0047(10) 0.0014(9)
C5 0.0191(14) 0.0134(11) 0.0134(12) 0.0003(10) 0.0042(10) 0.0002(9)
C6 0.0195(14) 0.0147(11) 0.0124(12) -0.0032(10) 0.0052(10) -0.0004(9)
C7 0.0150(14) 0.0167(11) 0.0112(12) -0.0031(9) 0.0028(9) -0.0020(9)
C31 0.0186(14) 0.0156(12) 0.0266(14) -0.0001(10) 0.0069(11) 0.0029(10)
C33 0.0209(15) 0.0174(12) 0.0274(14) -0.0023(10) 0.0102(11) 0.0027(10)
C34 0.0248(16) 0.0270(14) 0.0319(16) 0.0018(12) 0.0160(13) 0.0032(11)
C36 0.0230(16) 0.0245(14) 0.0227(14) 0.0035(11) 0.0051(11) 0.0013(11)
C37 0.0216(15) 0.0230(13) 0.0224(14) 0.0026(11) 0.0068(11) -0.0003(10)
C51 0.0223(15) 0.0149(11) 0.0196(13) 0.0022(10) 0.0083(11) -0.0022(10)
C53 0.0314(17) 0.0162(12) 0.0242(14) 0.0038(11) 0.0075(12) 0.0005(10)
C54 0.049(2) 0.0275(15) 0.0313(16) 0.0108(13) 0.0167(14) 0.0063(12)
C56 0.0318(18) 0.0175(13) 0.052(2) -0.0038(12) 0.0075(15) 0.0067(12)
C57 0.0326(17) 0.0140(12) 0.0319(15) 0.0007(11) 0.0060(12) -0.0026(10)
C71 0.0185(14) 0.0131(11) 0.0163(12) -0.0027(10) 0.0054(10) -0.0018(9)
C73 0.0207(15) 0.0176(12) 0.0172(13) -0.0026(10) 0.0045(10) -0.0004(9)
C74 0.0294(17) 0.0188(13) 0.0188(13) -0.0043(11) 0.0050(11) 0.0003(10)
C76 0.0214(15) 0.0232(13) 0.0309(15) -0.0067(11) 0.0057(12) 0.0027(11)
C77 0.0193(15) 0.0186(12) 0.0261(14) -0.0026(10) 0.0060(11) 0.0000(10)

loop_
_atom_type_symbol
_atom_type_description
_atom_type_scat_dispersion_real
_atom_type_scat_dispersion_imag
_atom_type_scat_source
C C 0.0033 0.0016 'International Tables Vol C Tables 4.2.6.8 and 6.1.1.4'
H H 0 0 'International Tables Vol C Tables 4.2.6.8 and 6.1.1.4'
N N 0.0061 0.0033 'International Tables Vol C Tables 4.2.6.8 and 6.1.1.4'
O O 0.0106 0.006 'International Tables Vol C Tables 4.2.6.8 and 6.1.1.4'
Rh Rh -1.1178 0.9187 'International Tables Vol C Tables 4.2.6.8 and 6.1.1.4'

loop_
_geom_angle_atom_site_label_1
_geom_angle_atom_site_label_2
_geom_angle_atom_site_label_3
_geom_angle
C01 Rh1 C02 91.18(11)
C01 Rh1 O1 172.67(8)
C02 Rh1 O1 95.85(9)
C01 Rh1 O2 93.89(9)
C02 Rh1 O2 174.27(9)
O1 Rh1 O2 79.18(6)
C31 N32 C33 113.94(19)
C31 N32 C37 112.11(19)
C33 N32 C37 109.3(2)
C51 N52 C53 110.49(19)
C51 N52 C57 110.82(19)
C53 N52 C57 108.7(2)
C71 N72 C77 112.65(19)
C71 N72 C73 112.05(18)
C77 N72 C73 108.68(19)
C2 O1 Rh1 114.49(15)
C1 O2 Rh1 114.66(14)
C34 O35 C36 111.5(2)
C54 O55 C56 109.5(2)
C76 O75 C74 110.30(19)
O01 C01 Rh1 174.5(2)
O02 C02 Rh1 177.1(2)
O2 C1 C7 116.2(2)
O2 C1 C2 115.77(19)
C7 C1 C2 127.9(2)
O1 C2 C3 116.5(2)
O1 C2 C1 115.8(2)
C3 C2 C1 127.7(2)
C4 C3 C2 127.4(2)
C4 C3 C31 118.6(2)
C2 C3 C31 113.90(19)
C3 C4 C5 131.4(2)
C3 C4 H4 114.3
C5 C4 H4 114.3
C6 C5 C4 126.1(2)
C6 C5 C51 116.4(2)
C4 C5 C51 117.5(2)
C7 C6 C5 131.7(2)
C7 C6 H6 114.2
C5 C6 H6 114.2
C6 C7 C1 126.7(2)
C6 C7 C71 119.2(2)
C1 C7 C71 114.0(2)
N32 C31 C3 112.75(19)
N32 C31 H31A 109
C3 C31 H31A 109
N32 C31 H31B 109
C3 C31 H31B 109
H31A C31 H31B 107.8
N32 C33 C34 108.66(19)
N32 C33 H33A 110
C34 C33 H33A 110
N32 C33 H33B 110
C34 C33 H33B 110
H33A C33 H33B 108.3
O35 C34 C33 111.7(2)
O35 C34 H34A 109.3
C33 C34 H34A 109.3
O35 C34 H34B 109.3
C33 C34 H34B 109.3
H34A C34 H34B 107.9
O35 C36 C37 111.1(2)
O35 C36 H36A 109.4
C37 C36 H36A 109.4
O35 C36 H36B 109.4
C37 C36 H36B 109.4
H36A C36 H36B 108
N32 C37 C36 109.8(2)
N32 C37 H37A 109.7
C36 C37 H37A 109.7
N32 C37 H37B 109.7
C36 C37 H37B 109.7
H37A C37 H37B 108.2
N52 C51 C5 112.45(19)
N52 C51 H51A 109.1
C5 C51 H51A 109.1
N52 C51 H51B 109.1
C5 C51 H51B 109.1
H51A C51 H51B 107.8
N52 C53 C54 109.8(2)
N52 C53 H53A 109.7
C54 C53 H53A 109.7
N52 C53 H53B 109.7
C54 C53 H53B 109.7
H53A C53 H53B 108.2
O55 C54 C53 111.4(2)
O55 C54 H54A 109.3
C53 C54 H54A 109.3
O55 C54 H54B 109.3
C53 C54 H54B 109.3
H54A C54 H54B 108
O55 C56 C57 110.9(2)
O55 C56 H56A 109.5
C57 C56 H56A 109.5
O55 C56 H56B 109.5
C57 C56 H56B 109.5
H56A C56 H56B 108
N52 C57 C56 110.4(2)
N52 C57 H57A 109.6
C56 C57 H57A 109.6
N52 C57 H57B 109.6
C56 C57 H57B 109.6
H57A C57 H57B 108.1
N72 C71 C7 114.07(19)
N72 C71 H71A 108.7
C7 C71 H71A 108.7
N72 C71 H71B 108.7
C7 C71 H71B 108.7
H71A C71 H71B 107.6
N72 C73 C74 108.80(19)
N72 C73 H73A 109.9
C74 C73 H73A 109.9
N72 C73 H73B 109.9
C74 C73 H73B 109.9
H73A C73 H73B 108.3
O75 C74 C73 110.8(2)
O75 C74 H74A 109.5
C73 C74 H74A 109.5
O75 C74 H74B 109.5
C73 C74 H74B 109.5
H74A C74 H74B 108.1
O75 C76 C77 111.6(2)
O75 C76 H76A 109.3
C77 C76 H76A 109.3
O75 C76 H76B 109.3
C77 C76 H76B 109.3
H76A C76 H76B 108
N72 C77 C76 109.4(2)
N72 C77 H77A 109.8
C76 C77 H77A 109.8
N72 C77 H77B 109.8
C76 C77 H77B 109.8
H77A C77 H77B 108.3

loop_
_geom_bond_atom_site_label_1
_geom_bond_atom_site_label_2
_geom_bond_distance
_geom_bond_publ_flag
Rh1 C01 1.835(3) y
Rh1 C02 1.840(2) y
Rh1 O1 2.0209(16) y
Rh1 O2 2.0212(15) y
N32 C31 1.450(3) ?
N32 C33 1.456(3) ?
N32 C37 1.463(3) ?
N52 C51 1.455(3) ?
N52 C53 1.459(3) ?
N52 C57 1.460(3) ?
N72 C71 1.454(3) ?
N72 C77 1.455(3) ?
N72 C73 1.466(3) ?
O1 C2 1.310(3) ?
O2 C1 1.306(3) ?
O35 C34 1.423(3) ?
O35 C36 1.431(3) ?
O55 C54 1.421(3) ?
O55 C56 1.424(3) ?
O75 C76 1.419(3) ?
O75 C74 1.421(3) ?
C01 O01 1.143(3) ?
C02 O02 1.138(3) ?
C1 C7 1.419(3) ?
C1 C2 1.439(3) ?
C2 C3 1.408(3) ?
C3 C4 1.387(3) ?
C3 C31 1.525(3) ?
C4 C5 1.390(3) ?
C4 H4 0.95 ?
C5 C6 1.384(3) ?
C5 C51 1.519(3) ?
C6 C7 1.384(3) ?
C6 H6 0.95 ?
C7 C71 1.511(3) ?
C31 H31A 0.99 ?
C31 H31B 0.99 ?
C33 C34 1.508(3) ?
C33 H33A 0.99 ?
C33 H33B 0.99 ?
C34 H34A 0.99 ?
C34 H34B 0.99 ?
C36 C37 1.499(3) ?
C36 H36A 0.99 ?
C36 H36B 0.99 ?
C37 H37A 0.99 ?
C37 H37B 0.99 ?
C51 H51A 0.99 ?
C51 H51B 0.99 ?
C53 C54 1.507(4) ?
C53 H53A 0.99 ?
C53 H53B 0.99 ?
C54 H54A 0.99 ?
C54 H54B 0.99 ?
C56 C57 1.506(4) ?
C56 H56A 0.99 ?
C56 H56B 0.99 ?
C57 H57A 0.99 ?
C57 H57B 0.99 ?
C71 H71A 0.99 ?
C71 H71B 0.99 ?
C73 C74 1.511(3) ?
C73 H73A 0.99 ?
C73 H73B 0.99 ?
C74 H74A 0.99 ?
C74 H74B 0.99 ?
C76 C77 1.515(3) ?
C76 H76A 0.99 ?
C76 H76B 0.99 ?
C77 H77A 0.99 ?
C77 H77B 0.99 ?

loop_
_geom_hbond_atom_site_label_D
_geom_hbond_atom_site_label_H
_geom_hbond_atom_site_label_A
_geom_hbond_site_symmetry_A
_geom_hbond_distance_DH
_geom_hbond_distance_HA
_geom_hbond_distance_DA
_geom_hbond_angle_DHA
_geom_hbond_publ_flag
C4 H4 N32 . 0.95 2.28 2.760(3) 110 y
C6 H6 N72 . 0.95 2.31 2.785(3) 110 y
C36 H36A O01 3_455 0.99 2.59 3.497(3) 153 y
C53 H53A O55 7_465 0.99 2.56 3.509(4) 161 y

loop_
_geom_torsion_atom_site_label_1
_geom_torsion_atom_site_label_2
_geom_torsion_atom_site_label_3
_geom_torsion_atom_site_label_4
_geom_torsion
C02 Rh1 O1 C2 179.63(15)
O2 Rh1 O1 C2 -3.26(14)
C01 Rh1 O2 C1 -175.31(16)
O1 Rh1 O2 C1 2.28(15)
Rh1 O2 C1 C7 -178.22(15)
Rh1 O2 C1 C2 -1.0(2)
Rh1 O1 C2 C3 -177.12(15)
Rh1 O1 C2 C1 3.7(2)
O2 C1 C2 O1 -1.8(3)
C7 C1 C2 O1 175.0(2)
O2 C1 C2 C3 179.1(2)
C7 C1 C2 C3 -4.1(4)
O1 C2 C3 C4 176.3(2)
C1 C2 C3 C4 -4.7(4)
O1 C2 C3 C31 -0.5(3)
C1 C2 C3 C31 178.6(2)
C2 C3 C4 C5 1.8(4)
C31 C3 C4 C5 178.4(2)
C3 C4 C5 C6 6.2(4)
C3 C4 C5 C51 -174.1(2)
C4 C5 C6 C7 -4.5(4)
C51 C5 C6 C7 175.8(2)
C5 C6 C7 C1 -6.5(4)
C5 C6 C7 C71 177.4(2)
O2 C1 C7 C6 -171.5(2)
C2 C1 C7 C6 11.7(4)
O2 C1 C7 C71 4.8(3)
C2 C1 C7 C71 -172.0(2)
C33 N32 C31 C3 -145.6(2)
C37 N32 C31 C3 89.6(2)
C4 C3 C31 N32 9.4(3)
C2 C3 C31 N32 -173.6(2)
C31 N32 C33 C34 174.1(2)
C37 N32 C33 C34 -59.6(3)
C36 O35 C34 C33 -56.2(3)
N32 C33 C34 O35 58.3(3)
C34 O35 C36 C37 55.3(3)
C31 N32 C37 C36 -172.9(2)
C33 N32 C37 C36 59.7(3)
O35 C36 C37 N32 -57.1(3)
C53 N52 C51 C5 68.7(3)
C57 N52 C51 C5 -170.8(2)
C6 C5 C51 N52 51.4(3)
C4 C5 C51 N52 -128.3(2)
C51 N52 C53 C54 179.0(2)
C57 N52 C53 C54 57.2(3)
C56 O55 C54 C53 59.1(3)
N52 C53 C54 O55 -59.1(3)
C54 O55 C56 C57 -58.6(3)
C51 N52 C57 C56 -179.0(2)
C53 N52 C57 C56 -57.4(3)
O55 C56 C57 N52 58.8(3)
C77 N72 C71 C7 159.88(19)
C73 N72 C71 C7 -77.2(2)
C6 C7 C71 N72 -6.9(3)
C1 C7 C71 N72 176.48(19)
C71 N72 C73 C74 174.7(2)
C77 N72 C73 C74 -60.2(2)
C76 O75 C74 C73 -58.6(3)
N72 C73 C74 O75 60.3(3)
C74 O75 C76 C77 57.3(3)
C71 N72 C77 C76 -176.41(19)
C73 N72 C77 C76 58.8(2)
O75 C76 C77 N72 -57.9(3)
